data_7235640
loop_
_publ_author_name
'Zhou, Fenguo'
'Zhang, Ning'
'Xin, Xiaoqing'
'Zhang, Xun'
'Liang, Yongjiu'
'Zhang, Rui'
'Dong, Dewen'

_publ_section_title
;
 Synthesis of multi-substituted 4-aminopyridines via ring-opening and
 recyclization reactions of 2-iminopyridines
;
_journal_issue 35
_journal_name_full 'RSC Adv.'
_journal_page_first 18198
_journal_paper_doi 10.1039/C4RA02428A
_journal_volume 4
_journal_year 2014
_chemical_formula_moiety 'C25 H20 N4 O2 S'
_chemical_formula_sum 'C25 H20 N4 O2 S'
_chemical_formula_weight 440.51
_chemical_name_systematic
; 
 N-(4-amino-5-cyano-3-phenylpyridin-2-yl)-4-methyl-N-phenylbenzenesulfonamide  
;
_space_group_IT_number 14
_space_group_name_Hall '-P 2yn'
_space_group_name_H-M_alt 'P 1 21/n 1'
_symmetry_cell_setting monoclinic
_symmetry_space_group_name_H-M 'P 1 21/n 1'
_atom_sites_solution_hydrogens geom
_atom_sites_solution_primary direct
_atom_sites_solution_secondary difmap
_audit_creation_method SHELXL-97
_cell_angle_alpha 90.00
_cell_angle_beta 98.402(6)
_cell_angle_gamma 90.00
_cell_formula_units_Z 4
_cell_length_a 9.031(3)
_cell_length_b 16.026(5)
_cell_length_c 15.958(5)
_cell_measurement_reflns_used 1300
_cell_measurement_temperature 273(2)
_cell_measurement_theta_max 18.86
_cell_measurement_theta_min 2.45
_cell_volume 2284.8(13)
_computing_cell_refinement 'Bruker SMART'
_computing_data_collection 'Bruker SMART'
_computing_data_reduction 'Bruker SAINT'
_computing_molecular_graphics 'Bruker SHELXTL'
_computing_publication_material 'Bruker SHELXTL'
_computing_structure_refinement 'SHELXL-97 (Sheldrick, 1997)'
_computing_structure_solution 'SHELXS-97 (Sheldrick, 1990)'
_diffrn_ambient_temperature 273(2)
_diffrn_measured_fraction_theta_full 0.994
_diffrn_measured_fraction_theta_max 0.994
_diffrn_measurement_device_type 'CCD area detector'
_diffrn_measurement_method 'phi and omega scans'
_diffrn_radiation_monochromator graphite
_diffrn_radiation_source 'fine-focus sealed tube'
_diffrn_radiation_type MoK\a
_diffrn_radiation_wavelength 0.71073
_diffrn_reflns_av_R_equivalents 0.0645
_diffrn_reflns_av_sigmaI/netI 0.0760
_diffrn_reflns_limit_h_max 8
_diffrn_reflns_limit_h_min -11
_diffrn_reflns_limit_k_max 19
_diffrn_reflns_limit_k_min -19
_diffrn_reflns_limit_l_max 19
_diffrn_reflns_limit_l_min -19
_diffrn_reflns_number 14392
_diffrn_reflns_theta_full 26.10
_diffrn_reflns_theta_max 26.10
_diffrn_reflns_theta_min 1.81
_exptl_absorpt_coefficient_mu 0.171
_exptl_absorpt_correction_type multi-scan
_exptl_crystal_density_diffrn 1.281
_exptl_crystal_density_meas 0
_exptl_crystal_density_method 'not measured'
_exptl_crystal_F_000 920
_exptl_crystal_size_max 0.5
_exptl_crystal_size_mid 0.2
_exptl_crystal_size_min 0.2
_refine_diff_density_max 0.148
_refine_diff_density_min -0.203
_refine_diff_density_rms 0.034
_refine_ls_extinction_method none
_refine_ls_goodness_of_fit_ref 0.948
_refine_ls_hydrogen_treatment constr
_refine_ls_matrix_type full
_refine_ls_number_parameters 290
_refine_ls_number_reflns 4500
_refine_ls_number_restraints 0
_refine_ls_restrained_S_all 0.948
_refine_ls_R_factor_all 0.1351
_refine_ls_R_factor_gt 0.0554
_refine_ls_shift/su_max 0.006
_refine_ls_shift/su_mean 0.000
_refine_ls_structure_factor_coef Fsqd
_refine_ls_weighting_details 'calc w=1/[\s^2^(Fo^2^)+(0.0531P)^2^+0.0000P] where P=(Fo^2^+2Fc^2^)/3'
_refine_ls_weighting_scheme calc
_refine_ls_wR_factor_gt 0.1055
_refine_ls_wR_factor_ref 0.1354
_reflns_number_gt 2181
_reflns_number_total 4500
_reflns_threshold_expression >2sigma(I)
_cod_data_source_file c4ra02428a2.cif
_cod_data_source_block x166m
_cod_depositor_comments
;
The following automatic conversions were performed:

data item '_exptl_absorpt_correction_type' value 'Multi-scan' was
changed to 'multi-scan' in accordance with the
/home/saulius/struct/COD-crude-data/automatic-downloads/DataCite-retrospective/RSC/depositions/lib/dictionaries/cif_core.dic
dictionary named 'cif_core.dic' version 2.4.2 last updated on
2011-04-26.

data item '_symmetry_cell_setting' value 'Monoclinic' was changed to
'monoclinic' in accordance with the
/home/saulius/struct/COD-crude-data/automatic-downloads/DataCite-retrospective/RSC/depositions/lib/dictionaries/cif_core.dic
dictionary named 'cif_core.dic' version 2.4.2 last updated on
2011-04-26.

Automatic conversion script
Id: cif_fix_values 6909 2019-04-08 15:41:33Z antanas 
;
_cod_original_cell_volume 2284.7(13)
_cod_original_sg_symbol_H-M P2(1)/n
_cod_database_code 7235640

loop_
_symmetry_equiv_pos_as_xyz
'x, y, z'
'-x+1/2, y+1/2, -z+1/2'
'-x, -y, -z'
'x-1/2, -y-1/2, z-1/2'

loop_
_atom_site_label
_atom_site_type_symbol
_atom_site_fract_x
_atom_site_fract_y
_atom_site_fract_z
_atom_site_U_iso_or_equiv
_atom_site_adp_type
_atom_site_occupancy
_atom_site_symmetry_multiplicity
_atom_site_calc_flag
_atom_site_refinement_flags
S1 S 1.03200(9) 0.70820(5) 0.69858(5) 0.0687(3) Uani 1 1 d .
C7 C 0.6008(3) 0.63453(17) 0.67870(17) 0.0549(7) Uani 1 1 d .
N4 N 0.8826(3) 0.70930(16) 0.86221(15) 0.0704(7) Uani 1 1 d .
O2 O 1.0419(2) 0.73233(14) 0.61324(11) 0.0848(7) Uani 1 1 d .
C13 C 0.7839(3) 0.80652(18) 0.68035(17) 0.0566(7) Uani 1 1 d .
C3 C 0.7021(4) 0.62299(17) 0.91753(17) 0.0600(8) Uani 1 1 d .
N3 N 0.8620(2) 0.73377(14) 0.71565(13) 0.0580(6) Uani 1 1 d .
C26 C 0.8047(3) 0.69374(17) 0.78524(17) 0.0567(7) Uani 1 1 d .
C19 C 1.1617(3) 0.76863(19) 0.76554(16) 0.0585(8) Uani 1 1 d .
N1 N 0.5007(3) 0.55808(15) 0.82471(14) 0.0769(8) Uani 1 1 d .
H1A H 0.4704 0.5344 0.8674 0.092 Uiso 1 1 calc R
H1B H 0.4537 0.5499 0.7745 0.092 Uiso 1 1 calc R
C5 C 0.6769(3) 0.64590(16) 0.76719(16) 0.0515(7) Uani 1 1 d .
C4 C 0.6218(3) 0.60795(17) 0.83635(17) 0.0557(7) Uani 1 1 d .
C8 C 0.6737(4) 0.59654(17) 0.61818(18) 0.0649(8) Uani 1 1 d .
H8 H 0.7694 0.5749 0.6335 0.078 Uiso 1 1 calc R
C14 C 0.7377(4) 0.8655(2) 0.7334(2) 0.0745(9) Uani 1 1 d .
H14 H 0.7645 0.8605 0.7917 0.089 Uiso 1 1 calc R
O1 O 1.0517(2) 0.62253(13) 0.72406(14) 0.0899(7) Uani 1 1 d .
C20 C 1.2434(4) 0.7348(2) 0.83753(19) 0.0771(9) Uani 1 1 d .
H20 H 1.2266 0.6801 0.8532 0.092 Uiso 1 1 calc R
C6 C 0.6601(4) 0.5843(2) 0.9917(2) 0.0744(10) Uani 1 1 d .
C9 C 0.4575(4) 0.6645(2) 0.65448(19) 0.0733(9) Uani 1 1 d .
H9 H 0.4071 0.6900 0.6944 0.088 Uiso 1 1 calc R
C21 C 1.1870(4) 0.8498(2) 0.74328(19) 0.0761(9) Uani 1 1 d .
H21 H 1.1335 0.8729 0.6946 0.091 Uiso 1 1 calc R
C22 C 1.3501(4) 0.7831(3) 0.88603(19) 0.0853(11) Uani 1 1 d .
H22 H 1.4059 0.7597 0.9339 0.102 Uiso 1 1 calc R
C10 C 0.6044(5) 0.5907(2) 0.5351(2) 0.0813(10) Uani 1 1 d .
H10 H 0.6544 0.5659 0.4946 0.098 Uiso 1 1 calc R
C2 C 0.8279(4) 0.67331(19) 0.92615(19) 0.0707(9) Uani 1 1 d .
H2 H 0.8777 0.6826 0.9806 0.085 Uiso 1 1 calc R
C15 C 0.7474(4) 0.8160(2) 0.59383(19) 0.0781(10) Uani 1 1 d .
H15 H 0.7777 0.7762 0.5575 0.094 Uiso 1 1 calc R
C11 C 0.4621(5) 0.6215(2) 0.5122(2) 0.0882(11) Uani 1 1 d .
H11 H 0.4165 0.6180 0.4561 0.106 Uiso 1 1 calc R
C23 C 1.3763(4) 0.8643(3) 0.8657(2) 0.0851(11) Uani 1 1 d .
N2 N 0.6312(4) 0.55194(19) 1.05044(17) 0.1031(11) Uani 1 1 d .
C24 C 1.2933(4) 0.8967(2) 0.7944(2) 0.0912(11) Uani 1 1 d .
H24 H 1.3086 0.9519 0.7799 0.109 Uiso 1 1 calc R
C16 C 0.6164(4) 0.9411(3) 0.6135(3) 0.0995(13) Uani 1 1 d .
H16 H 0.5587 0.9860 0.5907 0.119 Uiso 1 1 calc R
C17 C 0.6667(5) 0.8838(3) 0.5614(3) 0.0979(12) Uani 1 1 d .
H17 H 0.6459 0.8908 0.5031 0.117 Uiso 1 1 calc R
C12 C 0.3878(4) 0.6571(2) 0.5717(2) 0.0895(11) Uani 1 1 d .
H12 H 0.2904 0.6764 0.5566 0.107 Uiso 1 1 calc R
C25 C 1.4931(5) 0.9154(3) 0.9205(2) 0.1323(16) Uani 1 1 d .
H25A H 1.5905 0.9017 0.9072 0.199 Uiso 1 1 calc R
H25B H 1.4893 0.9033 0.9791 0.199 Uiso 1 1 calc R
H25C H 1.4738 0.9736 0.9101 0.199 Uiso 1 1 calc R
C18 C 0.6511(4) 0.9324(2) 0.6999(3) 0.0960(12) Uani 1 1 d .
H18 H 0.6166 0.9713 0.7357 0.115 Uiso 1 1 calc R

loop_
_atom_site_aniso_label
_atom_site_aniso_U_11
_atom_site_aniso_U_22
_atom_site_aniso_U_33
_atom_site_aniso_U_23
_atom_site_aniso_U_13
_atom_site_aniso_U_12
S1 0.0665(6) 0.0777(6) 0.0637(5) -0.0066(4) 0.0156(4) -0.0023(5)
C7 0.058(2) 0.0584(19) 0.0490(17) 0.0067(14) 0.0110(15) -0.0071(15)
N4 0.0776(19) 0.0799(18) 0.0521(15) 0.0023(13) 0.0044(14) -0.0155(14)
O2 0.0802(16) 0.129(2) 0.0489(12) -0.0105(12) 0.0231(10) -0.0101(14)
C13 0.0565(19) 0.0598(19) 0.0537(18) 0.0046(16) 0.0083(15) -0.0135(15)
C3 0.078(2) 0.0563(19) 0.0471(18) 0.0018(14) 0.0148(16) -0.0033(17)
N3 0.0563(16) 0.0646(16) 0.0545(14) 0.0080(12) 0.0129(12) -0.0046(13)
C26 0.061(2) 0.0593(19) 0.0501(17) 0.0050(14) 0.0102(15) 0.0021(16)
C19 0.0536(19) 0.073(2) 0.0511(17) 0.0041(15) 0.0136(14) 0.0005(16)
N1 0.087(2) 0.0916(19) 0.0529(15) 0.0115(13) 0.0125(14) -0.0291(17)
C5 0.0552(19) 0.0540(17) 0.0461(16) 0.0046(13) 0.0104(14) 0.0002(15)
C4 0.065(2) 0.0522(18) 0.0518(18) 0.0024(14) 0.0138(15) -0.0023(16)
C8 0.072(2) 0.066(2) 0.0563(19) -0.0025(15) 0.0062(17) -0.0054(17)
C14 0.090(3) 0.068(2) 0.063(2) -0.0007(18) 0.0057(18) -0.005(2)
O1 0.0927(18) 0.0616(15) 0.1160(18) -0.0074(12) 0.0177(14) 0.0057(12)
C20 0.080(2) 0.088(2) 0.063(2) 0.0176(18) 0.0127(18) 0.006(2)
C6 0.100(3) 0.075(2) 0.0489(19) -0.0026(17) 0.0124(18) -0.0176(19)
C9 0.063(2) 0.096(3) 0.061(2) 0.0115(17) 0.0122(17) 0.0074(19)
C21 0.074(2) 0.082(2) 0.068(2) 0.0149(18) -0.0035(18) -0.0106(19)
C22 0.070(2) 0.132(3) 0.0506(19) 0.014(2) 0.0003(17) -0.002(2)
C10 0.099(3) 0.086(2) 0.059(2) -0.0078(17) 0.011(2) -0.009(2)
C2 0.090(3) 0.072(2) 0.0472(18) 0.0020(16) 0.0013(17) -0.006(2)
C15 0.092(3) 0.083(2) 0.058(2) 0.0087(17) 0.0078(18) -0.008(2)
C11 0.098(3) 0.111(3) 0.050(2) 0.0083(19) -0.008(2) -0.016(2)
C23 0.077(3) 0.116(3) 0.062(2) -0.004(2) 0.0096(19) -0.019(2)
N2 0.153(3) 0.107(2) 0.0513(16) 0.0034(16) 0.0208(18) -0.044(2)
C24 0.091(3) 0.092(3) 0.086(3) 0.011(2) -0.001(2) -0.024(2)
C16 0.094(3) 0.079(3) 0.118(4) 0.035(3) -0.009(3) -0.005(2)
C17 0.107(3) 0.099(3) 0.082(3) 0.028(2) -0.004(2) -0.006(3)
C12 0.071(3) 0.123(3) 0.069(2) 0.019(2) -0.006(2) 0.004(2)
C25 0.105(3) 0.184(4) 0.100(3) -0.026(3) -0.009(3) -0.049(3)
C18 0.107(3) 0.065(3) 0.116(3) -0.002(2) 0.015(3) 0.002(2)

loop_
_atom_type_symbol
_atom_type_description
_atom_type_scat_dispersion_real
_atom_type_scat_dispersion_imag
_atom_type_scat_source
C C 0.0033 0.0016 'International Tables Vol C Tables 4.2.6.8 and 6.1.1.4'
H H 0.0000 0.0000 'International Tables Vol C Tables 4.2.6.8 and 6.1.1.4'
N N 0.0061 0.0033 'International Tables Vol C Tables 4.2.6.8 and 6.1.1.4'
O O 0.0106 0.0060 'International Tables Vol C Tables 4.2.6.8 and 6.1.1.4'
S S 0.1246 0.1234 'International Tables Vol C Tables 4.2.6.8 and 6.1.1.4'

loop_
_geom_angle_atom_site_label_1
_geom_angle_atom_site_label_2
_geom_angle_atom_site_label_3
_geom_angle
O2 S1 O1 120.37(14)
O2 S1 N3 106.19(12)
O1 S1 N3 105.72(13)
O2 S1 C19 107.53(14)
O1 S1 C19 108.11(14)
N3 S1 C19 108.45(13)
C9 C7 C8 118.6(3)
C9 C7 C5 120.4(3)
C8 C7 C5 120.9(3)
C2 N4 C26 114.6(3)
C14 C13 C15 119.4(3)
C14 C13 N3 119.5(3)
C15 C13 N3 120.9(3)
C2 C3 C4 119.7(3)
C2 C3 C6 118.8(3)
C4 C3 C6 121.4(3)
C13 N3 C26 116.9(2)
C13 N3 S1 123.57(18)
C26 N3 S1 117.63(19)
N4 C26 C5 127.1(3)
N4 C26 N3 114.9(3)
C5 C26 N3 118.0(2)
C21 C19 C20 119.8(3)
C21 C19 S1 119.0(2)
C20 C19 S1 121.1(3)
C4 N1 H1A 120.0
C4 N1 H1B 120.0
H1A N1 H1B 120.0
C26 C5 C4 117.1(2)
C26 C5 C7 121.5(2)
C4 C5 C7 121.5(3)
N1 C4 C3 121.8(3)
N1 C4 C5 121.3(3)
C3 C4 C5 116.9(3)
C10 C8 C7 120.2(3)
C10 C8 H8 119.9
C7 C8 H8 119.9
C13 C14 C18 119.9(3)
C13 C14 H14 120.1
C18 C14 H14 120.1
C22 C20 C19 119.4(3)
C22 C20 H20 120.3
C19 C20 H20 120.3
N2 C6 C3 177.6(4)
C12 C9 C7 121.0(3)
C12 C9 H9 119.5
C7 C9 H9 119.5
C19 C21 C24 119.2(3)
C19 C21 H21 120.4
C24 C21 H21 120.4
C23 C22 C20 122.0(3)
C23 C22 H22 119.0
C20 C22 H22 119.0
C11 C10 C8 120.3(3)
C11 C10 H10 119.8
C8 C10 H10 119.8
N4 C2 C3 124.7(3)
N4 C2 H2 117.7
C3 C2 H2 117.7
C17 C15 C13 120.1(3)
C17 C15 H15 119.9
C13 C15 H15 119.9
C12 C11 C10 120.0(3)
C12 C11 H11 120.0
C10 C11 H11 120.0
C24 C23 C22 117.6(3)
C24 C23 C25 121.8(4)
C22 C23 C25 120.5(4)
C23 C24 C21 122.1(3)
C23 C24 H24 119.0
C21 C24 H24 119.0
C17 C16 C18 119.7(4)
C17 C16 H16 120.1
C18 C16 H16 120.1
C16 C17 C15 120.9(4)
C16 C17 H17 119.6
C15 C17 H17 119.6
C11 C12 C9 119.9(3)
C11 C12 H12 120.0
C9 C12 H12 120.0
C23 C25 H25A 109.5
C23 C25 H25B 109.5
H25A C25 H25B 109.5
C23 C25 H25C 109.5
H25A C25 H25C 109.5
H25B C25 H25C 109.5
C16 C18 C14 119.8(4)
C16 C18 H18 120.1
C14 C18 H18 120.1

loop_
_geom_bond_atom_site_label_1
_geom_bond_atom_site_label_2
_geom_bond_distance
S1 O2 1.4310(19)
S1 O1 1.436(2)
S1 N3 1.650(2)
S1 C19 1.756(3)
C7 C9 1.381(4)
C7 C8 1.386(4)
C7 C5 1.489(3)
N4 C2 1.329(3)
N4 C26 1.347(3)
C13 C14 1.374(4)
C13 C15 1.380(4)
C13 N3 1.434(3)
C3 C2 1.384(4)
C3 C4 1.410(4)
C3 C6 1.435(4)
N3 C26 1.442(3)
C26 C5 1.381(4)
C19 C21 1.376(4)
C19 C20 1.382(4)
N1 C4 1.345(3)
N1 H1A 0.8600
N1 H1B 0.8600
C5 C4 1.413(3)
C8 C10 1.384(4)
C8 H8 0.9300
C14 C18 1.388(4)
C14 H14 0.9300
C20 C22 1.381(4)
C20 H20 0.9300
C6 N2 1.135(3)
C9 C12 1.382(4)
C9 H9 0.9300
C21 C24 1.388(4)
C21 H21 0.9300
C22 C23 1.371(4)
C22 H22 0.9300
C10 C11 1.375(4)
C10 H10 0.9300
C2 H2 0.9300
C15 C17 1.367(5)
C15 H15 0.9300
C11 C12 1.367(5)
C11 H11 0.9300
C23 C24 1.370(4)
C23 C25 1.508(5)
C24 H24 0.9300
C16 C17 1.360(5)
C16 C18 1.376(5)
C16 H16 0.9300
C17 H17 0.9300
C12 H12 0.9300
C25 H25A 0.9600
C25 H25B 0.9600
C25 H25C 0.9600
C18 H18 0.9300
